data_7705771
loop_
_publ_author_name
'Plajer, Alex J.'
'Crusius, Daniel'
'Jethwa, Rajesh B.'
'Garc\'ia-Romero, \'Alvaro'
'Bond, Andrew D.'
'Garc\'ia-Rodr\'iguez, Ra\'ul'
'Wright, Dominic S.'

_publ_section_title
;
 Coordination chemistry of the bench-stable tris-2-pyridyl pnictogen
 ligands [E(6-Me-2-py)<sub>3</sub>] (E = As, As[double bond, length as
 m-dash]O, Sb).
;
_journal_issue 7
_journal_name_full 'Dalton transactions (Cambridge, England : 2003)'
_journal_page_first 2393
_journal_page_last 2402
_journal_paper_doi 10.1039/d0dt03732j
_journal_volume 50
_journal_year 2021
_chemical_formula_moiety 'C36 H36 As2 Cl2 N6 Pt'
_chemical_formula_sum 'C36 H36 As2 Cl2 N6 Pt'
_chemical_formula_weight 968.54
_space_group_crystal_system monoclinic
_space_group_IT_number 14
_space_group_name_Hall '-P 2ybc'
_space_group_name_H-M_alt 'P 1 21/c 1'
_atom_sites_solution_hydrogens geom
_atom_sites_solution_primary dual
_atom_sites_solution_secondary difmap
_audit_creation_method SHELXL-2018/1
_audit_update_record
;
2020-10-20 deposited with the CCDC.	2020-11-26 downloaded from the CCDC.
;
_cell_angle_alpha 90
_cell_angle_beta 100.393(2)
_cell_angle_gamma 90
_cell_formula_units_Z 4
_cell_length_a 11.1512(4)
_cell_length_b 17.0883(6)
_cell_length_c 18.9656(6)
_cell_measurement_reflns_used 9913
_cell_measurement_temperature 180(2)
_cell_measurement_theta_max 66.81
_cell_measurement_theta_min 2.59
_cell_volume 3554.7(2)
_computing_cell_refinement 'SAINT (Bruker, 2016)'
_computing_data_collection 'APEX3 (Bruker, 2016)'
_computing_data_reduction SAINT
_computing_molecular_graphics 'Mercury (Macrae et al., 2008)'
_computing_publication_material SHELXL
_computing_structure_refinement 'SHELXL (Sheldrick, 2015)'
_computing_structure_solution 'SHELXT (Sheldrick, 2015)'
_diffrn_ambient_temperature 180(2)
_diffrn_measured_fraction_theta_full 0.990
_diffrn_measured_fraction_theta_max 0.990
_diffrn_measurement_device_type 'Bruker D8-QUEST PHOTON-100'
_diffrn_measurement_method '\w and \f-scans'
_diffrn_radiation_type CuK\a
_diffrn_radiation_wavelength 1.54178
_diffrn_reflns_av_R_equivalents 0.0348
_diffrn_reflns_av_unetI/netI 0.0344
_diffrn_reflns_Laue_measured_fraction_full 0.990
_diffrn_reflns_Laue_measured_fraction_max 0.990
_diffrn_reflns_limit_h_max 13
_diffrn_reflns_limit_h_min -12
_diffrn_reflns_limit_k_max 20
_diffrn_reflns_limit_k_min -17
_diffrn_reflns_limit_l_max 22
_diffrn_reflns_limit_l_min -19
_diffrn_reflns_number 21045
_diffrn_reflns_point_group_measured_fraction_full 0.990
_diffrn_reflns_point_group_measured_fraction_max 0.990
_diffrn_reflns_theta_full 66.804
_diffrn_reflns_theta_max 66.804
_diffrn_reflns_theta_min 3.507
_diffrn_source 'Incoatec I\mS Cu microsource'
_exptl_absorpt_coefficient_mu 11.113
_exptl_absorpt_correction_T_max 0.7528
_exptl_absorpt_correction_T_min 0.6104
_exptl_absorpt_correction_type multi-scan
_exptl_absorpt_process_details 'SADABS (Bruker, 2014)'
_exptl_crystal_colour yellow
_exptl_crystal_density_diffrn 1.810
_exptl_crystal_description block
_exptl_crystal_F_000 1888
_exptl_crystal_size_max 0.120
_exptl_crystal_size_mid 0.080
_exptl_crystal_size_min 0.080
_refine_diff_density_max 0.707
_refine_diff_density_min -0.949
_refine_diff_density_rms 0.110
_refine_ls_extinction_method none
_refine_ls_goodness_of_fit_ref 1.129
_refine_ls_hydrogen_treatment constr
_refine_ls_matrix_type full
_refine_ls_number_parameters 430
_refine_ls_number_reflns 6257
_refine_ls_number_restraints 0
_refine_ls_restrained_S_all 1.129
_refine_ls_R_factor_all 0.0316
_refine_ls_R_factor_gt 0.0266
_refine_ls_shift/su_max 0.002
_refine_ls_shift/su_mean 0.000
_refine_ls_structure_factor_coef Fsqd
_refine_ls_weighting_details 'w=1/[\s^2^(Fo^2^)+(0.0176P)^2^+4.8741P] where P=(Fo^2^+2Fc^2^)/3'
_refine_ls_weighting_scheme calc
_refine_ls_wR_factor_gt 0.0568
_refine_ls_wR_factor_ref 0.0584
_reflns_Friedel_coverage 0.000
_reflns_number_gt 5657
_reflns_number_total 6257
_reflns_threshold_expression 'I > 2\s(I)'
_cod_data_source_file d0dt03732j2.cif
_cod_data_source_block 10A
_cod_depositor_comments 'Adding full bibliography for 7705770--7705782.cif.'
_cod_original_sg_symbol_H-M 'P 21/c'
_cod_database_code 7705771
_cambridge_user_name 'Alex Plajer'
_cambridge_user_crsid ajp233
_cambridge_supervisor_name 'Dominic Wright'
_cambridge_supervisor_crsid dsw1000
_cambridge_crystallographer_name 'Andrew Bond'
_cambridge_crystallographer_crsid adb29
_cambridge_sample_id DC_As(V)Pt
_cambridge_data_id DW_B1_0320
_shelx_space_group_comment
;
The symmetry employed for this shelxl refinement is uniquely defined
by the following loop, which should always be used as a source of
symmetry information in preference to the above space-group names.
They are only intended as comments.
;
_shelx_estimated_absorpt_t_min 0.349
_shelx_estimated_absorpt_t_max 0.470

loop_
_space_group_symop_operation_xyz
'x, y, z'
'-x, y+1/2, -z+1/2'
'-x, -y, -z'
'x, -y-1/2, z-1/2'

loop_
_atom_site_label
_atom_site_type_symbol
_atom_site_fract_x
_atom_site_fract_y
_atom_site_fract_z
_atom_site_U_iso_or_equiv
_atom_site_adp_type
_atom_site_occupancy
_atom_site_site_symmetry_order
_atom_site_calc_flag
_atom_site_refinement_flags_posn
_atom_site_refinement_flags_adp
_atom_site_refinement_flags_occupancy
_atom_site_disorder_assembly
_atom_site_disorder_group
Pt1 Pt 0.60821(2) 0.82090(2) 0.63796(2) 0.01386(6) Uani 1 1 d . . . . .
As1 As 0.45294(4) 0.77126(2) 0.54874(2) 0.01534(10) Uani 1 1 d . . . . .
As2 As 0.76719(4) 0.74875(3) 0.60419(2) 0.01558(10) Uani 1 1 d . . . . .
Cl1 Cl 0.44834(8) 0.89301(6) 0.67213(5) 0.01986(19) Uani 1 1 d . . . . .
Cl2 Cl 0.74701(8) 0.88302(6) 0.72718(5) 0.0229(2) Uani 1 1 d . . . . .
N1 N 0.5404(3) 0.6384(2) 0.49012(17) 0.0223(7) Uani 1 1 d . . . . .
N2 N 0.2425(3) 0.8588(2) 0.48636(17) 0.0234(8) Uani 1 1 d . . . . .
N3 N 0.3869(3) 0.6762(2) 0.65255(17) 0.0224(7) Uani 1 1 d . . . . .
N4 N 0.7448(3) 0.8316(2) 0.47831(16) 0.0204(7) Uani 1 1 d . . . . .
N5 N 0.8523(3) 0.5933(2) 0.60841(18) 0.0252(8) Uani 1 1 d . . . . .
N6 N 0.9714(3) 0.7470(2) 0.71339(17) 0.0236(8) Uani 1 1 d . . . . .
C1 C 0.4905(3) 0.7073(2) 0.4694(2) 0.0197(8) Uani 1 1 d . . . . .
C2 C 0.4699(4) 0.7340(3) 0.3998(2) 0.0253(9) Uani 1 1 d . . . . .
H2A H 0.434830 0.784032 0.388055 0.030 Uiso 1 1 calc R U . . .
C3 C 0.5012(4) 0.6863(3) 0.3476(2) 0.0340(11) Uani 1 1 d . . . . .
H3A H 0.488560 0.702873 0.299043 0.041 Uiso 1 1 calc R U . . .
C4 C 0.5511(4) 0.6145(3) 0.3669(2) 0.0319(11) Uani 1 1 d . . . . .
H4A H 0.571993 0.580288 0.331541 0.038 Uiso 1 1 calc R U . . .
C5 C 0.5709(4) 0.5921(3) 0.4384(2) 0.0272(10) Uani 1 1 d . . . . .
C6 C 0.6299(5) 0.5153(3) 0.4616(3) 0.0424(13) Uani 1 1 d . . . . .
H6A H 0.642035 0.511262 0.513959 0.064 Uiso 1 1 calc R U . . .
H6B H 0.708849 0.512005 0.446035 0.064 Uiso 1 1 calc R U . . .
H6C H 0.577259 0.472521 0.440019 0.064 Uiso 1 1 calc R U . . .
C7 C 0.3636(4) 0.8579(2) 0.49600(19) 0.0189(8) Uani 1 1 d . . . . .
C8 C 0.4330(4) 0.9126(3) 0.4681(2) 0.0274(10) Uani 1 1 d . . . . .
H8A H 0.519439 0.909203 0.476375 0.033 Uiso 1 1 calc R U . . .
C9 C 0.3722(4) 0.9727(3) 0.4274(2) 0.0311(10) Uani 1 1 d . . . . .
H9A H 0.416345 1.011122 0.406395 0.037 Uiso 1 1 calc R U . . .
C10 C 0.2469(4) 0.9760(3) 0.4180(2) 0.0298(10) Uani 1 1 d . . . . .
H10A H 0.203532 1.017197 0.391058 0.036 Uiso 1 1 calc R U . . .
C11 C 0.1852(4) 0.9187(3) 0.4481(2) 0.0268(10) Uani 1 1 d . . . . .
C12 C 0.0502(5) 0.9203(3) 0.4383(3) 0.0459(13) Uani 1 1 d . . . . .
H12A H 0.017752 0.868459 0.423297 0.069 Uiso 1 1 calc R U . . .
H12B H 0.018173 0.958892 0.401413 0.069 Uiso 1 1 calc R U . . .
H12C H 0.025544 0.934702 0.483600 0.069 Uiso 1 1 calc R U . . .
C13 C 0.3381(4) 0.7062(2) 0.5886(2) 0.0195(8) Uani 1 1 d . . . . .
C14 C 0.2212(4) 0.6922(3) 0.5532(2) 0.0265(9) Uani 1 1 d . . . . .
H14A H 0.191940 0.713295 0.506968 0.032 Uiso 1 1 calc R U . . .
C15 C 0.1473(4) 0.6455(3) 0.5881(3) 0.0335(11) Uani 1 1 d . . . . .
H15A H 0.064960 0.635273 0.566847 0.040 Uiso 1 1 calc R U . . .
C16 C 0.1968(4) 0.6146(3) 0.6545(2) 0.0301(10) Uani 1 1 d . . . . .
H16A H 0.148131 0.582723 0.679140 0.036 Uiso 1 1 calc R U . . .
C17 C 0.3159(4) 0.6299(3) 0.6848(2) 0.0274(10) Uani 1 1 d . . . . .
C18 C 0.3749(5) 0.5953(3) 0.7552(2) 0.0398(12) Uani 1 1 d . . . . .
H18A H 0.447097 0.626072 0.775386 0.060 Uiso 1 1 calc R U . . .
H18B H 0.399100 0.541211 0.747862 0.060 Uiso 1 1 calc R U . . .
H18C H 0.316921 0.596002 0.788382 0.060 Uiso 1 1 calc R U . . .
C19 C 0.7776(3) 0.7598(2) 0.50278(19) 0.0181(8) Uani 1 1 d . . . . .
C20 C 0.8204(4) 0.7021(3) 0.4629(2) 0.0246(9) Uani 1 1 d . . . . .
H20A H 0.844092 0.652233 0.482767 0.029 Uiso 1 1 calc R U . . .
C21 C 0.8273(4) 0.7202(3) 0.3924(2) 0.0304(10) Uani 1 1 d . . . . .
H21A H 0.855826 0.682182 0.362742 0.036 Uiso 1 1 calc R U . . .
C22 C 0.7929(4) 0.7926(3) 0.3656(2) 0.0305(11) Uani 1 1 d . . . . .
H22A H 0.796062 0.804973 0.317084 0.037 Uiso 1 1 calc R U . . .
C23 C 0.7529(4) 0.8486(3) 0.4102(2) 0.0240(9) Uani 1 1 d . . . . .
C24 C 0.7182(4) 0.9295(3) 0.3845(2) 0.0376(12) Uani 1 1 d . . . . .
H24A H 0.736525 0.966201 0.424744 0.056 Uiso 1 1 calc R U . . .
H24B H 0.630833 0.931192 0.364656 0.056 Uiso 1 1 calc R U . . .
H24C H 0.764639 0.944239 0.347326 0.056 Uiso 1 1 calc R U . . .
C25 C 0.7660(4) 0.6380(2) 0.6286(2) 0.0203(8) Uani 1 1 d . . . . .
C26 C 0.6803(4) 0.6113(3) 0.6664(2) 0.0252(9) Uani 1 1 d . . . . .
H26A H 0.620698 0.645445 0.679409 0.030 Uiso 1 1 calc R U . . .
C27 C 0.6836(4) 0.5327(3) 0.6851(2) 0.0351(11) Uani 1 1 d . . . . .
H27A H 0.625973 0.511454 0.711184 0.042 Uiso 1 1 calc R U . . .
C28 C 0.7717(5) 0.4866(3) 0.6651(3) 0.0384(12) Uani 1 1 d . . . . .
H28A H 0.775741 0.432836 0.678101 0.046 Uiso 1 1 calc R U . . .
C29 C 0.8546(4) 0.5161(3) 0.6266(2) 0.0330(11) Uani 1 1 d . . . . .
C30 C 0.9489(5) 0.4650(3) 0.6020(3) 0.0530(15) Uani 1 1 d . . . . .
H30A H 0.985204 0.493012 0.565975 0.080 Uiso 1 1 calc R U . . .
H30B H 0.910296 0.416827 0.581083 0.080 Uiso 1 1 calc R U . . .
H30C H 1.012607 0.452004 0.643069 0.080 Uiso 1 1 calc R U . . .
C31 C 0.9322(4) 0.7789(2) 0.6491(2) 0.0194(8) Uani 1 1 d . . . . .
C32 C 0.9996(4) 0.8287(3) 0.6152(2) 0.0291(10) Uani 1 1 d . . . . .
H32A H 0.966280 0.851110 0.570128 0.035 Uiso 1 1 calc R U . . .
C33 C 1.1182(4) 0.8454(3) 0.6487(2) 0.0327(11) Uani 1 1 d . . . . .
H33A H 1.168792 0.878788 0.626664 0.039 Uiso 1 1 calc R U . . .
C34 C 1.1603(4) 0.8123(3) 0.7145(2) 0.0313(11) Uani 1 1 d . . . . .
H34A H 1.241474 0.822218 0.738092 0.038 Uiso 1 1 calc R U . . .
C35 C 1.0863(4) 0.7653(3) 0.7463(2) 0.0269(10) Uani 1 1 d . . . . .
C36 C 1.1272(5) 0.7301(4) 0.8188(3) 0.0487(15) Uani 1 1 d . . . . .
H36D H 1.133044 0.673176 0.814334 0.073 Uiso 1 1 calc R U . . .
H36A H 1.068048 0.742756 0.849593 0.073 Uiso 1 1 calc R U . . .
H36B H 1.207152 0.751363 0.840093 0.073 Uiso 1 1 calc R U . . .

loop_
_atom_site_aniso_label
_atom_site_aniso_U_11
_atom_site_aniso_U_22
_atom_site_aniso_U_33
_atom_site_aniso_U_23
_atom_site_aniso_U_13
_atom_site_aniso_U_12
Pt1 0.01508(9) 0.01393(9) 0.01324(8) 0.00139(6) 0.00431(6) 0.00090(6)
As1 0.0155(2) 0.0157(2) 0.01529(19) 0.00036(16) 0.00380(15) -0.00051(17)
As2 0.0143(2) 0.0159(2) 0.01725(19) 0.00145(16) 0.00456(15) 0.00140(17)
Cl1 0.0198(5) 0.0218(5) 0.0198(4) -0.0002(4) 0.0082(3) 0.0049(4)
Cl2 0.0221(5) 0.0270(6) 0.0182(4) -0.0047(4) 0.0000(3) 0.0005(4)
N1 0.0228(18) 0.0166(19) 0.0282(18) -0.0049(14) 0.0065(14) -0.0029(15)
N2 0.0242(19) 0.023(2) 0.0224(17) 0.0006(15) 0.0036(14) 0.0027(15)
N3 0.0258(18) 0.021(2) 0.0226(17) 0.0004(14) 0.0098(14) -0.0007(15)
N4 0.0170(17) 0.025(2) 0.0192(16) 0.0035(14) 0.0037(13) 0.0019(14)
N5 0.0260(19) 0.0165(19) 0.0330(19) -0.0007(15) 0.0054(15) 0.0048(15)
N6 0.0169(17) 0.029(2) 0.0241(17) 0.0013(15) 0.0008(14) 0.0009(15)
C1 0.0154(19) 0.023(2) 0.0218(19) -0.0061(17) 0.0048(15) -0.0054(17)
C2 0.026(2) 0.030(3) 0.0194(19) -0.0009(18) 0.0033(16) -0.0009(19)
C3 0.035(3) 0.047(3) 0.021(2) -0.009(2) 0.0070(18) -0.006(2)
C4 0.027(2) 0.039(3) 0.032(2) -0.018(2) 0.0115(19) -0.009(2)
C5 0.020(2) 0.027(3) 0.035(2) -0.0102(19) 0.0081(18) -0.0048(18)
C6 0.051(3) 0.029(3) 0.050(3) -0.009(2) 0.018(2) 0.007(2)
C7 0.022(2) 0.020(2) 0.0148(18) -0.0007(16) 0.0022(15) 0.0012(17)
C8 0.026(2) 0.028(3) 0.029(2) 0.0027(19) 0.0054(18) -0.0033(19)
C9 0.044(3) 0.023(3) 0.026(2) 0.0055(19) 0.0064(19) -0.001(2)
C10 0.041(3) 0.023(3) 0.023(2) 0.0086(18) 0.0015(19) 0.008(2)
C11 0.030(2) 0.029(3) 0.020(2) -0.0016(18) 0.0011(17) 0.008(2)
C12 0.034(3) 0.054(4) 0.048(3) 0.007(3) 0.005(2) 0.015(3)
C13 0.024(2) 0.016(2) 0.0209(19) -0.0016(16) 0.0089(16) -0.0033(17)
C14 0.022(2) 0.023(2) 0.034(2) 0.0009(19) 0.0028(17) -0.0031(18)
C15 0.023(2) 0.026(3) 0.053(3) -0.004(2) 0.012(2) -0.010(2)
C16 0.032(2) 0.023(2) 0.041(3) -0.002(2) 0.022(2) -0.010(2)
C17 0.036(3) 0.026(3) 0.025(2) -0.0014(18) 0.0168(18) -0.003(2)
C18 0.051(3) 0.039(3) 0.030(2) 0.012(2) 0.011(2) -0.005(2)
C19 0.0143(19) 0.022(2) 0.0172(18) -0.0015(16) 0.0009(15) -0.0029(16)
C20 0.024(2) 0.023(2) 0.028(2) -0.0048(18) 0.0101(17) -0.0015(18)
C21 0.029(2) 0.038(3) 0.027(2) -0.013(2) 0.0130(18) -0.004(2)
C22 0.029(2) 0.045(3) 0.018(2) 0.002(2) 0.0057(17) -0.006(2)
C23 0.017(2) 0.031(3) 0.025(2) 0.0032(18) 0.0048(16) -0.0033(18)
C24 0.038(3) 0.046(3) 0.030(2) 0.019(2) 0.010(2) 0.008(2)
C25 0.022(2) 0.016(2) 0.0207(19) 0.0004(16) 0.0004(16) 0.0008(17)
C26 0.026(2) 0.024(2) 0.026(2) 0.0053(18) 0.0048(17) 0.0005(18)
C27 0.041(3) 0.035(3) 0.031(2) 0.007(2) 0.010(2) -0.008(2)
C28 0.052(3) 0.015(2) 0.046(3) 0.007(2) 0.006(2) -0.002(2)
C29 0.034(3) 0.021(3) 0.043(3) 0.002(2) 0.002(2) 0.004(2)
C30 0.057(4) 0.021(3) 0.084(4) -0.003(3) 0.020(3) 0.012(3)
C31 0.018(2) 0.021(2) 0.0190(18) -0.0021(16) 0.0035(15) -0.0009(17)
C32 0.030(2) 0.031(3) 0.025(2) 0.0034(19) 0.0036(18) -0.007(2)
C33 0.027(2) 0.037(3) 0.036(2) -0.005(2) 0.0129(19) -0.012(2)
C34 0.020(2) 0.039(3) 0.035(2) -0.016(2) 0.0050(18) -0.001(2)
C35 0.019(2) 0.032(3) 0.031(2) -0.0032(19) 0.0063(17) 0.0076(19)
C36 0.032(3) 0.072(4) 0.039(3) 0.011(3) -0.004(2) 0.004(3)

loop_
_atom_type_symbol
_atom_type_description
_atom_type_scat_dispersion_real
_atom_type_scat_dispersion_imag
_atom_type_scat_source
C C 0.0181 0.0091 'International Tables Vol C Tables 4.2.6.8 and 6.1.1.4'
H H 0.0000 0.0000 'International Tables Vol C Tables 4.2.6.8 and 6.1.1.4'
N N 0.0311 0.0180 'International Tables Vol C Tables 4.2.6.8 and 6.1.1.4'
Cl Cl 0.3639 0.7018 'International Tables Vol C Tables 4.2.6.8 and 6.1.1.4'
As As -0.9300 1.0051 'International Tables Vol C Tables 4.2.6.8 and 6.1.1.4'
Pt Pt -4.5932 6.9264 'International Tables Vol C Tables 4.2.6.8 and 6.1.1.4'

loop_
_geom_angle_atom_site_label_1
_geom_angle_atom_site_label_2
_geom_angle_atom_site_label_3
_geom_angle
_geom_angle_site_symmetry_1
_geom_angle_site_symmetry_3
_geom_angle_publ_flag
Cl2 Pt1 As2 90.12(3) . . ?
Cl2 Pt1 As1 173.12(3) . . ?
As2 Pt1 As1 96.246(15) . . ?
Cl2 Pt1 Cl1 89.91(3) . . ?
As2 Pt1 Cl1 179.79(3) . . ?
As1 Pt1 Cl1 83.74(3) . . ?
C13 As1 C7 108.69(17) . . ?
C13 As1 C1 103.04(16) . . ?
C7 As1 C1 100.86(16) . . ?
C13 As1 Pt1 112.14(11) . . ?
C7 As1 Pt1 109.65(12) . . ?
C1 As1 Pt1 121.40(11) . . ?
C25 As2 C31 101.47(17) . . ?
C25 As2 C19 109.39(17) . . ?
C31 As2 C19 100.65(15) . . ?
C25 As2 Pt1 114.10(12) . . ?
C31 As2 Pt1 116.25(12) . . ?
C19 As2 Pt1 113.57(12) . . ?
C1 N1 C5 116.8(4) . . ?
C7 N2 C11 117.0(4) . . ?
C13 N3 C17 117.5(4) . . ?
C19 N4 C23 118.0(4) . . ?
C25 N5 C29 117.4(4) . . ?
C31 N6 C35 116.9(4) . . ?
N1 C1 C2 124.3(4) . . ?
N1 C1 As1 113.7(3) . . ?
C2 C1 As1 121.9(3) . . ?
C3 C2 C1 118.3(4) . . ?
C3 C2 H2A 120.8 . . ?
C1 C2 H2A 120.8 . . ?
C4 C3 C2 118.9(4) . . ?
C4 C3 H3A 120.6 . . ?
C2 C3 H3A 120.6 . . ?
C3 C4 C5 119.6(4) . . ?
C3 C4 H4A 120.2 . . ?
C5 C4 H4A 120.2 . . ?
N1 C5 C4 122.1(4) . . ?
N1 C5 C6 117.0(4) . . ?
C4 C5 C6 120.9(4) . . ?
C5 C6 H6A 109.5 . . ?
C5 C6 H6B 109.5 . . ?
H6A C6 H6B 109.5 . . ?
C5 C6 H6C 109.5 . . ?
H6A C6 H6C 109.5 . . ?
H6B C6 H6C 109.5 . . ?
N2 C7 C8 124.4(4) . . ?
N2 C7 As1 119.4(3) . . ?
C8 C7 As1 116.2(3) . . ?
C7 C8 C9 117.7(4) . . ?
C7 C8 H8A 121.2 . . ?
C9 C8 H8A 121.2 . . ?
C10 C9 C8 119.0(4) . . ?
C10 C9 H9A 120.5 . . ?
C8 C9 H9A 120.5 . . ?
C11 C10 C9 119.2(4) . . ?
C11 C10 H10A 120.4 . . ?
C9 C10 H10A 120.4 . . ?
N2 C11 C10 122.6(4) . . ?
N2 C11 C12 117.0(4) . . ?
C10 C11 C12 120.4(4) . . ?
C11 C12 H12A 109.5 . . ?
C11 C12 H12B 109.5 . . ?
H12A C12 H12B 109.5 . . ?
C11 C12 H12C 109.5 . . ?
H12A C12 H12C 109.5 . . ?
H12B C12 H12C 109.5 . . ?
N3 C13 C14 124.7(4) . . ?
N3 C13 As1 112.5(3) . . ?
C14 C13 As1 122.8(3) . . ?
C13 C14 C15 117.2(4) . . ?
C13 C14 H14A 121.4 . . ?
C15 C14 H14A 121.4 . . ?
C16 C15 C14 118.4(4) . . ?
C16 C15 H15A 120.8 . . ?
C14 C15 H15A 120.8 . . ?
C17 C16 C15 120.3(4) . . ?
C17 C16 H16A 119.8 . . ?
C15 C16 H16A 119.8 . . ?
N3 C17 C16 121.8(4) . . ?
N3 C17 C18 116.0(4) . . ?
C16 C17 C18 122.2(4) . . ?
C17 C18 H18A 109.5 . . ?
C17 C18 H18B 109.5 . . ?
H18A C18 H18B 109.5 . . ?
C17 C18 H18C 109.5 . . ?
H18A C18 H18C 109.5 . . ?
H18B C18 H18C 109.5 . . ?
N4 C19 C20 124.4(4) . . ?
N4 C19 As2 111.6(3) . . ?
C20 C19 As2 123.9(3) . . ?
C19 C20 C21 117.0(4) . . ?
C19 C20 H20A 121.5 . . ?
C21 C20 H20A 121.5 . . ?
C22 C21 C20 119.9(4) . . ?
C22 C21 H21A 120.0 . . ?
C20 C21 H21A 120.0 . . ?
C21 C22 C23 119.4(4) . . ?
C21 C22 H22A 120.3 . . ?
C23 C22 H22A 120.3 . . ?
N4 C23 C22 121.2(4) . . ?
N4 C23 C24 117.1(4) . . ?
C22 C23 C24 121.7(4) . . ?
C23 C24 H24A 109.5 . . ?
C23 C24 H24B 109.5 . . ?
H24A C24 H24B 109.5 . . ?
C23 C24 H24C 109.5 . . ?
H24A C24 H24C 109.5 . . ?
H24B C24 H24C 109.5 . . ?
N5 C25 C26 124.4(4) . . ?
N5 C25 As2 116.7(3) . . ?
C26 C25 As2 118.9(3) . . ?
C25 C26 C27 117.8(4) . . ?
C25 C26 H26A 121.1 . . ?
C27 C26 H26A 121.1 . . ?
C28 C27 C26 118.3(4) . . ?
C28 C27 H27A 120.9 . . ?
C26 C27 H27A 120.9 . . ?
C27 C28 C29 121.5(4) . . ?
C27 C28 H28A 119.2 . . ?
C29 C28 H28A 119.2 . . ?
N5 C29 C28 120.5(4) . . ?
N5 C29 C30 117.7(4) . . ?
C28 C29 C30 121.8(4) . . ?
C29 C30 H30A 109.5 . . ?
C29 C30 H30B 109.5 . . ?
H30A C30 H30B 109.5 . . ?
C29 C30 H30C 109.5 . . ?
H30A C30 H30C 109.5 . . ?
H30B C30 H30C 109.5 . . ?
N6 C31 C32 124.4(4) . . ?
N6 C31 As2 114.7(3) . . ?
C32 C31 As2 120.9(3) . . ?
C31 C32 C33 118.2(4) . . ?
C31 C32 H32A 120.9 . . ?
C33 C32 H32A 120.9 . . ?
C34 C33 C32 118.1(4) . . ?
C34 C33 H33A 121.0 . . ?
C32 C33 H33A 120.9 . . ?
C35 C34 C33 120.6(4) . . ?
C35 C34 H34A 119.7 . . ?
C33 C34 H34A 119.7 . . ?
N6 C35 C34 121.7(4) . . ?
N6 C35 C36 115.9(4) . . ?
C34 C35 C36 122.3(4) . . ?
C35 C36 H36D 109.5 . . ?
C35 C36 H36A 109.5 . . ?
H36D C36 H36A 109.5 . . ?
C35 C36 H36B 109.5 . . ?
H36D C36 H36B 109.5 . . ?
H36A C36 H36B 109.5 . . ?

loop_
_geom_bond_atom_site_label_1
_geom_bond_atom_site_label_2
_geom_bond_distance
_geom_bond_site_symmetry_2
_geom_bond_publ_flag
Pt1 Cl2 2.3326(9) . ?
Pt1 As2 2.3415(4) . ?
Pt1 As1 2.3503(4) . ?
Pt1 Cl1 2.3523(9) . ?
As1 C13 1.948(4) . ?
As1 C7 1.955(4) . ?
As1 C1 1.964(4) . ?
As2 C25 1.949(4) . ?
As2 C31 1.952(4) . ?
As2 C19 1.957(4) . ?
N1 C1 1.331(5) . ?
N1 C5 1.351(5) . ?
N2 C7 1.330(5) . ?
N2 C11 1.347(5) . ?
N3 C13 1.338(5) . ?
N3 C17 1.341(5) . ?
N4 C19 1.339(5) . ?
N4 C23 1.343(5) . ?
N5 C25 1.338(5) . ?
N5 C29 1.363(6) . ?
N6 C31 1.335(5) . ?
N6 C35 1.358(5) . ?
C1 C2 1.377(6) . ?
C2 C3 1.375(6) . ?
C2 H2A 0.9500 . ?
C3 C4 1.368(7) . ?
C3 H3A 0.9500 . ?
C4 C5 1.388(6) . ?
C4 H4A 0.9500 . ?
C5 C6 1.497(7) . ?
C6 H6A 0.9800 . ?
C6 H6B 0.9800 . ?
C6 H6C 0.9800 . ?
C7 C8 1.379(6) . ?
C8 C9 1.386(6) . ?
C8 H8A 0.9500 . ?
C9 C10 1.378(7) . ?
C9 H9A 0.9500 . ?
C10 C11 1.377(6) . ?
C10 H10A 0.9500 . ?
C11 C12 1.483(6) . ?
C12 H12A 0.9800 . ?
C12 H12B 0.9800 . ?
C12 H12C 0.9800 . ?
C13 C14 1.376(6) . ?
C14 C15 1.396(6) . ?
C14 H14A 0.9500 . ?
C15 C16 1.384(7) . ?
C15 H15A 0.9500 . ?
C16 C17 1.375(6) . ?
C16 H16A 0.9500 . ?
C17 C18 1.500(6) . ?
C18 H18A 0.9800 . ?
C18 H18B 0.9800 . ?
C18 H18C 0.9800 . ?
C19 C20 1.380(6) . ?
C20 C21 1.388(6) . ?
C20 H20A 0.9500 . ?
C21 C22 1.367(7) . ?
C21 H21A 0.9500 . ?
C22 C23 1.402(6) . ?
C22 H22A 0.9500 . ?
C23 C24 1.494(6) . ?
C24 H24A 0.9800 . ?
C24 H24B 0.9800 . ?
C24 H24C 0.9800 . ?
C25 C26 1.372(6) . ?
C26 C27 1.388(6) . ?
C26 H26A 0.9500 . ?
C27 C28 1.365(7) . ?
C27 H27A 0.9500 . ?
C28 C29 1.373(7) . ?
C28 H28A 0.9500 . ?
C29 C30 1.504(7) . ?
C30 H30A 0.9800 . ?
C30 H30B 0.9800 . ?
C30 H30C 0.9800 . ?
C31 C32 1.370(6) . ?
C32 C33 1.390(6) . ?
C32 H32A 0.9500 . ?
C33 C34 1.373(7) . ?
C33 H33A 0.9500 . ?
C34 C35 1.368(6) . ?
C34 H34A 0.9500 . ?
C35 C36 1.494(6) . ?
C36 H36D 0.9800 . ?
C36 H36A 0.9800 . ?
C36 H36B 0.9800 . ?

loop_
_geom_torsion_atom_site_label_1
_geom_torsion_atom_site_label_2
_geom_torsion_atom_site_label_3
_geom_torsion_atom_site_label_4
_geom_torsion
_geom_torsion_site_symmetry_1
_geom_torsion_site_symmetry_2
_geom_torsion_site_symmetry_3
_geom_torsion_site_symmetry_4
_geom_torsion_publ_flag
C5 N1 C1 C2 -0.8(6) . . . . ?
C5 N1 C1 As1 -178.6(3) . . . . ?
N1 C1 C2 C3 0.8(6) . . . . ?
As1 C1 C2 C3 178.5(3) . . . . ?
C1 C2 C3 C4 0.2(7) . . . . ?
C2 C3 C4 C5 -1.2(7) . . . . ?
C1 N1 C5 C4 -0.3(6) . . . . ?
C1 N1 C5 C6 178.6(4) . . . . ?
C3 C4 C5 N1 1.3(7) . . . . ?
C3 C4 C5 C6 -177.5(4) . . . . ?
C11 N2 C7 C8 -1.7(6) . . . . ?
C11 N2 C7 As1 -178.4(3) . . . . ?
N2 C7 C8 C9 0.2(6) . . . . ?
As1 C7 C8 C9 177.0(3) . . . . ?
C7 C8 C9 C10 1.2(6) . . . . ?
C8 C9 C10 C11 -1.1(6) . . . . ?
C7 N2 C11 C10 1.8(6) . . . . ?
C7 N2 C11 C12 -179.2(4) . . . . ?
C9 C10 C11 N2 -0.5(6) . . . . ?
C9 C10 C11 C12 -179.4(4) . . . . ?
C17 N3 C13 C14 -0.9(6) . . . . ?
C17 N3 C13 As1 -179.5(3) . . . . ?
N3 C13 C14 C15 2.5(7) . . . . ?
As1 C13 C14 C15 -179.0(3) . . . . ?
C13 C14 C15 C16 -2.0(7) . . . . ?
C14 C15 C16 C17 0.1(7) . . . . ?
C13 N3 C17 C16 -1.2(6) . . . . ?
C13 N3 C17 C18 178.1(4) . . . . ?
C15 C16 C17 N3 1.6(7) . . . . ?
C15 C16 C17 C18 -177.6(4) . . . . ?
C23 N4 C19 C20 0.6(6) . . . . ?
C23 N4 C19 As2 177.1(3) . . . . ?
N4 C19 C20 C21 -1.2(6) . . . . ?
As2 C19 C20 C21 -177.2(3) . . . . ?
C19 C20 C21 C22 0.3(6) . . . . ?
C20 C21 C22 C23 1.1(7) . . . . ?
C19 N4 C23 C22 0.8(6) . . . . ?
C19 N4 C23 C24 -178.8(4) . . . . ?
C21 C22 C23 N4 -1.7(6) . . . . ?
C21 C22 C23 C24 177.9(4) . . . . ?
C29 N5 C25 C26 0.2(6) . . . . ?
C29 N5 C25 As2 178.4(3) . . . . ?
N5 C25 C26 C27 0.2(6) . . . . ?
As2 C25 C26 C27 -178.1(3) . . . . ?
C25 C26 C27 C28 0.2(6) . . . . ?
C26 C27 C28 C29 -0.9(7) . . . . ?
C25 N5 C29 C28 -0.8(6) . . . . ?
C25 N5 C29 C30 178.1(4) . . . . ?
C27 C28 C29 N5 1.2(7) . . . . ?
C27 C28 C29 C30 -177.7(5) . . . . ?
C35 N6 C31 C32 -0.6(6) . . . . ?
C35 N6 C31 As2 179.0(3) . . . . ?
N6 C31 C32 C33 2.2(7) . . . . ?
As2 C31 C32 C33 -177.5(3) . . . . ?
C31 C32 C33 C34 -1.3(7) . . . . ?
C32 C33 C34 C35 -1.0(7) . . . . ?
C31 N6 C35 C34 -1.8(6) . . . . ?
C31 N6 C35 C36 178.9(4) . . . . ?
C33 C34 C35 N6 2.6(7) . . . . ?
C33 C34 C35 C36 -178.1(5) . . . . ?
